data_4001939
loop_
_publ_author_name
'Zhao, Xiang'
'Mao, Chengyu'
'Bu, Xianhui'
'Feng, Pingyun'

_publ_section_title
;
 Direct Observation of Two Types of Proton Conduction Tunnels Coexisting
 in a New Porous Indium--Organic Framework
;
_journal_issue 8
_journal_name_full 'Chemistry of Materials'
_journal_page_first 2492
_journal_paper_doi 10.1021/cm500473f
_journal_volume 26
_journal_year 2014
_chemical_formula_sum 'C7 H7 In N3 O9.5'
_chemical_formula_weight 399.98
_chemical_name_systematic
; 
 ? 
;
_space_group_IT_number 70
_symmetry_cell_setting orthorhombic
_symmetry_space_group_name_Hall '-F 2uv 2vw'
_symmetry_space_group_name_H-M 'F d d d :2'
_atom_sites_solution_hydrogens geom
_atom_sites_solution_primary direct
_atom_sites_solution_secondary difmap
_audit_creation_method SHELXL-97
_cell_angle_alpha 90.00
_cell_angle_beta 90.00
_cell_angle_gamma 90.00
_cell_formula_units_Z 32
_cell_length_a 17.2988(15)
_cell_length_b 18.1190(16)
_cell_length_c 31.676(3)
_cell_measurement_temperature 150(2)
_cell_measurement_theta_max 33.98
_cell_measurement_theta_min 1.75
_cell_volume 9928.4(15)
_computing_publication_material Platon
_computing_structure_refinement 'SHELXL-97 (Sheldrick, 1997)'
_computing_structure_solution 'SHELXS-97 (Sheldrick, 1990)'
_diffrn_ambient_temperature 150(2)
_diffrn_measured_fraction_theta_full 0.934
_diffrn_measured_fraction_theta_max 0.934
_diffrn_radiation_monochromator graphite
_diffrn_radiation_source 'fine-focus sealed tube'
_diffrn_radiation_type MoK\a
_diffrn_radiation_wavelength 0.71073
_diffrn_reflns_av_R_equivalents 0.0202
_diffrn_reflns_av_sigmaI/netI 0.0236
_diffrn_reflns_limit_h_max 26
_diffrn_reflns_limit_h_min -25
_diffrn_reflns_limit_k_max 27
_diffrn_reflns_limit_k_min -26
_diffrn_reflns_limit_l_max 47
_diffrn_reflns_limit_l_min -30
_diffrn_reflns_number 14691
_diffrn_reflns_theta_full 33.98
_diffrn_reflns_theta_max 33.98
_diffrn_reflns_theta_min 1.75
_exptl_absorpt_coefficient_mu 1.961
_exptl_absorpt_correction_T_max 0.7467
_exptl_absorpt_correction_T_min 0.6439
_exptl_absorpt_correction_type multi-scan
_exptl_absorpt_process_details 'SADABS 2007/2'
_exptl_crystal_colour colorless
_exptl_crystal_density_diffrn 2.146
_exptl_crystal_density_method 'not measured'
_exptl_crystal_description disc
_exptl_crystal_F_000 6272
_exptl_crystal_size_max 0.45
_exptl_crystal_size_mid 0.44
_exptl_crystal_size_min 0.15
_refine_diff_density_max 0.721
_refine_diff_density_min -0.901
_refine_diff_density_rms 0.123
_refine_ls_extinction_method none
_refine_ls_goodness_of_fit_ref 1.063
_refine_ls_hydrogen_treatment mixed
_refine_ls_matrix_type full
_refine_ls_number_parameters 219
_refine_ls_number_reflns 4745
_refine_ls_number_restraints 0
_refine_ls_restrained_S_all 1.063
_refine_ls_R_factor_all 0.0321
_refine_ls_R_factor_gt 0.0239
_refine_ls_shift/su_max 0.001
_refine_ls_shift/su_mean 0.000
_refine_ls_structure_factor_coef Fsqd
_refine_ls_weighting_details 'calc w=1/[\s^2^(Fo^2^)+(0.0314P)^2^+19.6575P] where P=(Fo^2^+2Fc^2^)/3'
_refine_ls_weighting_scheme calc
_refine_ls_wR_factor_gt 0.0612
_refine_ls_wR_factor_ref 0.0651
_reflns_number_gt 3891
_reflns_number_total 4745
_reflns_threshold_expression >2sigma(I)
_cod_data_source_file cm500473f_si_002.cif
_cod_data_source_block CPM-102
_cod_depositor_comments
;
The following automatic conversions were performed:

'_symmetry_cell_setting' value 'Orthorhombic' changed to
'orthorhombic' according to
/usr/data/users/saulius/crontab/automatic-downloads/rss-feeds/ACS/lib/dictionaries/cif_core.dic
dictionary named 'cif_core.dic' version 2.4.2 from 2011-04-26.

Automatic conversion script
Id: cif_fix_values 2281 2013-09-26 08:29:07Z andrius 

 Adding full bibliography for 4001939.cif.
;
_cod_original_cell_volume 9928.3(15)
_cod_original_sg_symbol_H-M 'F d d d'
_cod_original_formula_sum 'C7 H7 In N3 O9.50'
_cod_database_code 4001939

loop_
_symmetry_equiv_pos_as_xyz
'x, y, z'
'-x+3/4, -y+3/4, z'
'-x+3/4, y, -z+3/4'
'x, -y+3/4, -z+3/4'
'x, y+1/2, z+1/2'
'-x+3/4, -y+5/4, z+1/2'
'-x+3/4, y+1/2, -z+5/4'
'x, -y+5/4, -z+5/4'
'x+1/2, y, z+1/2'
'-x+5/4, -y+3/4, z+1/2'
'-x+5/4, y, -z+5/4'
'x+1/2, -y+3/4, -z+5/4'
'x+1/2, y+1/2, z'
'-x+5/4, -y+5/4, z'
'-x+5/4, y+1/2, -z+3/4'
'x+1/2, -y+5/4, -z+3/4'
'-x, -y, -z'
'x-3/4, y-3/4, -z'
'x-3/4, -y, z-3/4'
'-x, y-3/4, z-3/4'
'-x, -y+1/2, -z+1/2'
'x-3/4, y-1/4, -z+1/2'
'x-3/4, -y+1/2, z-1/4'
'-x, y-1/4, z-1/4'
'-x+1/2, -y, -z+1/2'
'x-1/4, y-3/4, -z+1/2'
'x-1/4, -y, z-1/4'
'-x+1/2, y-3/4, z-1/4'
'-x+1/2, -y+1/2, -z'
'x-1/4, y-1/4, -z'
'x-1/4, -y+1/2, z-3/4'
'-x+1/2, y-1/4, z-3/4'

loop_
_atom_site_label
_atom_site_type_symbol
_atom_site_fract_x
_atom_site_fract_y
_atom_site_fract_z
_atom_site_U_iso_or_equiv
_atom_site_adp_type
_atom_site_occupancy
_atom_site_symmetry_multiplicity
_atom_site_calc_flag
_atom_site_refinement_flags
In1 In 0.1250 0.386358(8) 0.1250 0.01158(5) Uani 1 2 d S
In2 In -0.108544(10) 0.6250 0.1250 0.01313(5) Uani 1 2 d S
O1 O 0.02440(8) 0.43709(7) 0.08798(4) 0.0175(2) Uani 1 1 d .
O2 O -0.05645(8) 0.53281(7) 0.08577(4) 0.0176(2) Uani 1 1 d .
O3 O 0.10798(8) 0.33866(7) 0.05431(4) 0.0189(3) Uani 1 1 d .
O4 O 0.13762(8) 0.24421(8) 0.01181(5) 0.0210(3) Uani 1 1 d .
O5 O -0.16527(8) 0.60731(7) 0.05186(4) 0.0197(3) Uani 1 1 d .
O6 O -0.26408(9) 0.64372(8) 0.01113(5) 0.0214(3) Uani 1 1 d .
O7 O -0.01727(8) 0.68164(7) 0.08511(4) 0.0197(3) Uani 1 1 d .
O8 O 0.18003(8) 0.47640(7) 0.08498(4) 0.0205(3) Uani 1 1 d .
O9 O 0.61198(10) 0.23812(9) 0.00217(5) 0.0245(3) Uani 1 1 d .
H91 H 0.6022(19) 0.2709(19) -0.0129(10) 0.052(9) Uiso 1 1 d .
H92 H 0.5983(17) 0.2560(15) 0.0271(9) 0.044(8) Uiso 1 1 d .
O10 O 0.9042(4) 0.4050(3) 0.18091(15) 0.090(2) Uani 0.50 1 d P
C1 C 0.01668(10) 0.51402(9) 0.14860(6) 0.0158(3) Uani 1 1 d .
C2 C -0.00760(10) 0.49244(8) 0.10335(6) 0.0138(3) Uani 1 1 d .
C3 C 0.27267(11) 0.26733(9) 0.13352(6) 0.0160(3) Uani 1 1 d .
H3 H 0.2923(12) 0.2846(11) 0.1601(6) 0.015(5) Uiso 1 1 d .
C4 C 0.14687(10) 0.28266(9) 0.04531(6) 0.0153(3) Uani 1 1 d .
C5 C -0.23925(10) 0.70563(9) 0.07543(5) 0.0140(3) Uani 1 1 d .
C6 C -0.22156(10) 0.64859(9) 0.04402(6) 0.0155(3) Uani 1 1 d .
C7 C 0.20616(10) 0.26069(9) 0.07589(5) 0.0141(3) Uani 1 1 d .
N1 N -0.19707(9) 0.71012(8) 0.11214(5) 0.0143(3) Uani 1 1 d .
N2 N 0.21388(9) 0.29967(8) 0.11278(5) 0.0146(3) Uani 1 1 d .
N3 N 0.75739(13) 0.36153(12) 0.99793(6) 0.0269(4) Uani 1 1 d .
H31 H 0.793(2) 0.3260(19) 0.9967(8) 0.052(10) Uiso 1 1 d .
H33 H 0.720(2) 0.3644(17) 1.0181(11) 0.066(11) Uiso 1 1 d .
H34 H 0.731(2) 0.3588(18) 0.9743(11) 0.066(11) Uiso 1 1 d .
H32 H 0.781(2) 0.404(2) 0.9985(9) 0.053(10) Uiso 1 1 d .

loop_
_atom_site_aniso_label
_atom_site_aniso_U_11
_atom_site_aniso_U_22
_atom_site_aniso_U_33
_atom_site_aniso_U_23
_atom_site_aniso_U_13
_atom_site_aniso_U_12
In1 0.01069(8) 0.01021(7) 0.01385(8) 0.000 -0.00103(5) 0.000
In2 0.01096(8) 0.00981(7) 0.01862(9) -0.00038(6) 0.000 0.000
O1 0.0188(6) 0.0167(5) 0.0170(6) -0.0038(5) -0.0032(5) 0.0055(5)
O2 0.0176(6) 0.0185(6) 0.0167(6) -0.0014(5) -0.0032(5) 0.0061(5)
O3 0.0185(6) 0.0201(6) 0.0183(6) -0.0006(5) -0.0013(5) 0.0081(5)
O4 0.0241(7) 0.0220(6) 0.0168(6) -0.0052(5) -0.0060(5) 0.0043(5)
O5 0.0226(7) 0.0171(6) 0.0194(7) -0.0021(5) -0.0006(5) 0.0066(5)
O6 0.0250(7) 0.0213(6) 0.0180(6) -0.0058(5) -0.0056(5) 0.0041(5)
O7 0.0221(7) 0.0196(6) 0.0174(6) -0.0053(5) 0.0035(5) -0.0073(5)
O8 0.0220(7) 0.0225(6) 0.0169(6) 0.0039(5) -0.0062(5) -0.0092(5)
O9 0.0337(9) 0.0210(7) 0.0187(8) 0.0013(5) 0.0026(6) 0.0058(6)
O10 0.093(5) 0.125(6) 0.053(3) 0.007(3) 0.008(3) 0.059(4)
C1 0.0163(8) 0.0155(7) 0.0156(8) -0.0013(6) -0.0011(6) 0.0021(6)
C2 0.0142(7) 0.0134(7) 0.0138(8) -0.0008(6) 0.0005(6) -0.0001(6)
C3 0.0175(8) 0.0149(7) 0.0156(8) -0.0025(6) -0.0022(6) 0.0027(6)
C4 0.0140(7) 0.0163(7) 0.0155(8) 0.0012(6) -0.0008(6) 0.0009(6)
C5 0.0152(8) 0.0145(7) 0.0124(7) -0.0003(6) -0.0005(6) 0.0018(6)
C6 0.0168(8) 0.0137(6) 0.0159(8) -0.0005(6) 0.0004(6) 0.0007(6)
C7 0.0144(7) 0.0139(7) 0.0141(8) -0.0014(6) -0.0005(6) 0.0011(6)
N1 0.0147(7) 0.0137(6) 0.0145(7) -0.0009(5) -0.0017(5) 0.0032(5)
N2 0.0151(7) 0.0136(6) 0.0150(7) -0.0018(5) -0.0017(5) 0.0025(5)
N3 0.0274(10) 0.0351(10) 0.0181(9) 0.0013(7) 0.0049(7) 0.0030(8)

loop_
_atom_type_symbol
_atom_type_description
_atom_type_scat_dispersion_real
_atom_type_scat_dispersion_imag
_atom_type_scat_source
C C 0.0033 0.0016 'International Tables Vol C Tables 4.2.6.8 and 6.1.1.4'
H H 0.0000 0.0000 'International Tables Vol C Tables 4.2.6.8 and 6.1.1.4'
N N 0.0061 0.0033 'International Tables Vol C Tables 4.2.6.8 and 6.1.1.4'
O O 0.0106 0.0060 'International Tables Vol C Tables 4.2.6.8 and 6.1.1.4'
In In -0.7276 1.3100 'International Tables Vol C Tables 4.2.6.8 and 6.1.1.4'

loop_
_geom_angle_atom_site_label_1
_geom_angle_atom_site_label_2
_geom_angle_atom_site_label_3
_geom_angle
_geom_angle_site_symmetry_1
_geom_angle_site_symmetry_3
N2 In1 N2 90.54(8) 11_454 .
N2 In1 O8 152.83(5) 11_454 .
N2 In1 O8 96.88(5) . .
N2 In1 O8 96.88(5) 11_454 11_454
N2 In1 O8 152.83(5) . 11_454
O8 In1 O8 88.35(7) . 11_454
N2 In1 O1 81.25(5) 11_454 .
N2 In1 O1 135.80(5) . .
O8 In1 O1 75.22(5) . .
O8 In1 O1 71.31(4) 11_454 .
N2 In1 O1 135.80(5) 11_454 11_454
N2 In1 O1 81.25(5) . 11_454
O8 In1 O1 71.31(4) . 11_454
O8 In1 O1 75.22(5) 11_454 11_454
O1 In1 O1 132.69(6) . 11_454
N2 In1 O3 79.93(5) 11_454 .
N2 In1 O3 70.84(5) . .
O8 In1 O3 77.95(5) . .
O8 In1 O3 136.17(4) 11_454 .
O1 In1 O3 64.97(4) . .
O1 In1 O3 135.22(5) 11_454 .
N2 In1 O3 70.84(5) 11_454 11_454
N2 In1 O3 79.93(5) . 11_454
O8 In1 O3 136.17(4) . 11_454
O8 In1 O3 77.95(5) 11_454 11_454
O1 In1 O3 135.22(5) . 11_454
O1 In1 O3 64.97(4) 11_454 11_454
O3 In1 O3 138.12(6) . 11_454
N1 In2 N1 92.34(8) 8_554 .
N1 In2 O7 154.22(5) 8_554 .
N1 In2 O7 93.66(5) . .
N1 In2 O7 93.66(5) 8_554 8_554
N1 In2 O7 154.22(5) . 8_554
O7 In2 O7 91.75(7) . 8_554
N1 In2 O2 82.09(5) 8_554 .
N1 In2 O2 133.46(5) . .
O7 In2 O2 75.61(5) . .
O7 In2 O2 72.26(4) 8_554 .
N1 In2 O2 133.46(5) 8_554 8_554
N1 In2 O2 82.09(5) . 8_554
O7 In2 O2 72.26(4) . 8_554
O7 In2 O2 75.61(5) 8_554 8_554
O2 In2 O2 133.19(7) . 8_554
N1 In2 O5 79.17(5) 8_554 .
N1 In2 O5 69.63(5) . .
O7 In2 O5 79.49(5) . .
O7 In2 O5 136.15(4) 8_554 .
O2 In2 O5 63.92(4) . .
O2 In2 O5 138.34(4) 8_554 .
N1 In2 O5 69.63(5) 8_554 8_554
N1 In2 O5 79.17(5) . 8_554
O7 In2 O5 136.15(4) . 8_554
O7 In2 O5 79.49(5) 8_554 8_554
O2 In2 O5 138.34(4) . 8_554
O2 In2 O5 63.92(4) 8_554 8_554
O5 In2 O5 134.47(6) . 8_554
C2 O1 In1 117.45(11) . .
C2 O2 In2 117.12(11) . .
C4 O3 In1 115.82(11) . .
C6 O5 In2 113.99(11) . .
C1 O7 In2 116.81(11) 8_554 .
C1 O8 In1 117.68(11) 11_454 .
O7 C1 O8 126.62(17) 8_554 11_454
O7 C1 C2 116.89(15) 8_554 .
O8 C1 C2 116.47(14) 11_454 .
O1 C2 O2 126.77(17) . .
O1 C2 C1 116.49(15) . .
O2 C2 C1 116.73(14) . .
N1 C3 N2 112.60(16) 13_545 .
O3 C4 O4 124.31(16) . .
O3 C4 C7 116.51(15) . .
O4 C4 C7 119.19(15) . .
C7 C5 N1 108.22(14) 13_455 .
C7 C5 C6 131.47(16) 13_455 .
N1 C5 C6 120.31(15) . .
O5 C6 O6 124.60(16) . .
O5 C6 C5 116.63(16) . .
O6 C6 C5 118.77(16) . .
N2 C7 C5 108.42(14) . 13_545
N2 C7 C4 119.41(15) . .
C5 C7 C4 132.16(15) 13_545 .
C3 N1 C5 105.37(14) 13_455 .
C3 N1 In2 135.62(12) 13_455 .
C5 N1 In2 118.80(11) . .
C3 N2 C7 105.39(14) . .
C3 N2 In1 137.97(12) . .
C7 N2 In1 116.29(11) . .

loop_
_geom_bond_atom_site_label_1
_geom_bond_atom_site_label_2
_geom_bond_distance
_geom_bond_site_symmetry_2
In1 N2 2.2318(14) 11_454
In1 N2 2.2318(14) .
In1 O8 2.2749(13) .
In1 O8 2.2749(13) 11_454
In1 O1 2.2908(13) .
In1 O1 2.2908(13) 11_454
In1 O3 2.4182(13) .
In1 O3 2.4182(13) 11_454
In2 N1 2.2113(14) 8_554
In2 N1 2.2113(14) .
In2 O7 2.2677(13) .
In2 O7 2.2677(13) 8_554
In2 O2 2.2685(12) .
In2 O2 2.2685(12) 8_554
In2 O5 2.5363(14) .
In2 O5 2.5363(14) 8_554
O1 C2 1.2448(19) .
O2 C2 1.249(2) .
O3 C4 1.250(2) .
O4 C4 1.279(2) .
O5 C6 1.253(2) .
O6 C6 1.278(2) .
O7 C1 1.257(2) 8_554
O8 C1 1.259(2) 11_454
O10 O10 1.485(13) 2_655
C1 O7 1.257(2) 8_554
C1 O8 1.259(2) 11_454
C1 C2 1.544(3) .
C3 N1 1.344(2) 13_545
C3 N2 1.345(2) .
C4 C7 1.466(2) .
C5 C7 1.374(2) 13_455
C5 N1 1.375(2) .
C5 C6 1.467(2) .
C7 N2 1.372(2) .
C7 C5 1.374(2) 13_545
N1 C3 1.344(2) 13_455
